data_7053304
loop_
_publ_author_name
'Strasser, Christoph E.'
'Cronje, Stephanie'
'Raubenheimer, Helgard G.'

_publ_section_title
;
 Fischer-type tungsten acyl (carbeniate), carbene and carbyne complexes
 bearing C5-attached thiazolyl substituents: interaction with gold(i)
 fragments
;
_journal_issue 3
_journal_name_full 'New Journal of Chemistry'
_journal_page_first 458
_journal_paper_doi 10.1039/b9nj00413k
_journal_volume 34
_journal_year 2010
_chemical_formula_moiety 'C14 H12 N2 O6 S W, C14 H11 N2 O6 S W, C4 H12 N, 2(C H Cl3)'
_chemical_formula_sum 'C34 H37 Cl6 N5 O12 S2 W2'
_chemical_formula_weight 1352.2
_chemical_name_common
;
cocrystallisate of pentacarbonyl(hydroxy(2-(1- piperidyl)thiazol-5-
yl)methylidene)tungsten and tetramethylammonium pentacarbonyl((2-(1-
piperidyl)thiazol-5-yl)carbonyl)tungstate(1-) bis- trichloromethane solvate
;
_chemical_name_systematic
;cocrystallisate of pentacarbonyl{hydroxy[2-(1-piperidyl)thiazol-
5-yl]methylidene}tungsten and tetramethylammonium
pentacarbonyl{[2-(1-piperidyl)thiazol-5-yl]carbonyl}tungstate(1-)
bis-trichloromethane solvate
;
_space_group_IT_number 15
_symmetry_cell_setting monoclinic
_symmetry_Int_Tables_number 15
_symmetry_space_group_name_Hall '-C 2yc'
_symmetry_space_group_name_H-M 'C 1 2/c 1'
_atom_sites_solution_hydrogens geom
_atom_sites_solution_primary direct
_atom_sites_solution_secondary difmap
_audit_creation_method SHELXL-97
_cell_angle_alpha 90.00
_cell_angle_beta 111.940(4)
_cell_angle_gamma 90.00
_cell_formula_units_Z 4
_cell_length_a 26.273(7)
_cell_length_b 11.491(3)
_cell_length_c 16.925(5)
_cell_measurement_reflns_used 2833
_cell_measurement_temperature 100(2)
_cell_measurement_theta_max 25.157
_cell_measurement_theta_min 2.507
_cell_volume 4740(2)
_computing_cell_refinement 'SAINT (Bruker, 2003)'
_computing_data_collection 'SMART (Bruker, 2002)'
_computing_data_reduction SAINT
_computing_molecular_graphics 'X-Seed (Barbour, 2001; Atwood & Barbour, 2003)'
_computing_publication_material X-Seed
_computing_structure_refinement 'SHELXL-97 (Sheldrick, 2008)'
_computing_structure_solution 'SHELXS-97 (Sheldrick, 2008)'
_diffrn_ambient_temperature 100(2)
_diffrn_measured_fraction_theta_full 0.991
_diffrn_measured_fraction_theta_max 0.991
_diffrn_measurement_device_type 'Bruker APEX CCD area detector'
_diffrn_measurement_method \w-scans
_diffrn_radiation_monochromator graphite
_diffrn_radiation_source 'fine-focus sealed tube'
_diffrn_radiation_type MoK\a
_diffrn_radiation_wavelength 0.71073
_diffrn_reflns_av_R_equivalents 0.0507
_diffrn_reflns_av_sigmaI/netI 0.0685
_diffrn_reflns_limit_h_max 27
_diffrn_reflns_limit_h_min -33
_diffrn_reflns_limit_k_max 12
_diffrn_reflns_limit_k_min -14
_diffrn_reflns_limit_l_max 21
_diffrn_reflns_limit_l_min -21
_diffrn_reflns_number 13592
_diffrn_reflns_theta_full 27.18
_diffrn_reflns_theta_max 27.18
_diffrn_reflns_theta_min 1.67
_diffrn_standards_number 0
_exptl_absorpt_coefficient_mu 5.336
_exptl_absorpt_correction_T_max 0.949
_exptl_absorpt_correction_T_min 0.576
_exptl_absorpt_correction_type multi-scan
_exptl_absorpt_process_details 'SADABS (Bruker, 2002)'
_exptl_crystal_colour orange
_exptl_crystal_density_diffrn 1.895
_exptl_crystal_density_method 'not measured'
_exptl_crystal_description needle
_exptl_crystal_F_000 2616
_exptl_crystal_size_max 0.10
_exptl_crystal_size_mid 0.03
_exptl_crystal_size_min 0.01
_refine_diff_density_max 3.446
_refine_diff_density_min -1.245
_refine_diff_density_rms 0.216
_refine_ls_extinction_method none
_refine_ls_goodness_of_fit_ref 1.025
_refine_ls_hydrogen_treatment constr
_refine_ls_matrix_type full
_refine_ls_number_parameters 290
_refine_ls_number_reflns 5220
_refine_ls_number_restraints 6
_refine_ls_restrained_S_all 1.025
_refine_ls_R_factor_all 0.0731
_refine_ls_R_factor_gt 0.0525
_refine_ls_shift/su_max 0.002
_refine_ls_shift/su_mean 0.000
_refine_ls_structure_factor_coef Fsqd
_refine_ls_weighting_details 'calc w=1/[\s^2^(Fo^2^)+(0.0687P)^2^] where P=(Fo^2^+2Fc^2^)/3'
_refine_ls_weighting_scheme calc
_refine_ls_wR_factor_gt 0.1153
_refine_ls_wR_factor_ref 0.1245
_reflns_number_gt 4051
_reflns_number_total 5220
_reflns_threshold_expression I>2\s(I)
_cod_data_source_file b9nj00413k.txt
_cod_data_source_block Compound-4
_cod_original_sg_symbol_H-M 'C 2/c'
_cod_database_code 7053304

loop_
_symmetry_equiv_pos_as_xyz
'x, y, z'
'-x, y, -z+1/2'
'x+1/2, y+1/2, z'
'-x+1/2, y+1/2, -z+1/2'
'-x, -y, -z'
'x, -y, z-1/2'
'-x+1/2, -y+1/2, -z'
'x+1/2, -y+1/2, z-1/2'

loop_
_atom_site_label
_atom_site_type_symbol
_atom_site_fract_x
_atom_site_fract_y
_atom_site_fract_z
_atom_site_U_iso_or_equiv
_atom_site_adp_type
_atom_site_occupancy
_atom_site_symmetry_multiplicity
_atom_site_calc_flag
_atom_site_refinement_flags
_atom_site_disorder_assembly
_atom_site_disorder_group
W1 W 0.547343(12) 0.76785(3) 0.622768(18) 0.02154(11) Uani 1 1 d . . .
Cl1 Cl 0.77449(11) 0.9610(2) 0.74971(16) 0.0561(7) Uani 1 1 d . . .
Cl2 Cl 0.82050(16) 0.7366(3) 0.7421(3) 0.0954(13) Uani 1 1 d . . .
Cl3 Cl 0.87407(9) 0.8882(2) 0.88412(16) 0.0507(6) Uani 1 1 d . . .
S1 S 0.65549(7) 0.59172(17) 0.89969(11) 0.0243(4) Uani 1 1 d . . .
O1 O 0.54953(19) 0.6224(5) 0.7828(3) 0.0245(11) Uani 1 1 d . . .
H1 H 0.5164 0.6270 0.7504 0.029 Uiso 0.50 1 calc PR . .
O4 O 0.6428(3) 0.6666(6) 0.5713(4) 0.0464(16) Uani 1 1 d . . .
O3 O 0.6182(3) 0.9865(6) 0.7153(4) 0.0469(16) Uani 1 1 d . . .
O2 O 0.5035(3) 0.8908(5) 0.4430(3) 0.0462(16) Uani 1 1 d . . .
O5 O 0.4496(2) 0.8944(5) 0.6551(3) 0.0324(13) Uani 1 1 d . . .
O6 O 0.4712(2) 0.5476(6) 0.5521(4) 0.0438(16) Uani 1 1 d . . .
N1 N 0.7314(3) 0.6980(6) 0.8627(4) 0.0254(14) Uani 1 1 d . . .
N2 N 0.7640(3) 0.5980(6) 0.9920(4) 0.0267(14) Uani 1 1 d . . .
N3 N 0.5000 0.7147(8) 0.2500 0.035(2) Uani 1 2 d SD . .
C1 C 0.5792(3) 0.6773(7) 0.7496(4) 0.0220(15) Uani 1 1 d . . .
C4 C 0.6081(3) 0.7005(7) 0.5916(5) 0.0308(18) Uani 1 1 d . . .
C3 C 0.5932(3) 0.9072(8) 0.6804(5) 0.0322(19) Uani 1 1 d . . .
C2 C 0.5197(3) 0.8471(7) 0.5085(5) 0.0310(19) Uani 1 1 d . . .
C5 C 0.4846(3) 0.8460(7) 0.6452(5) 0.0268(17) Uani 1 1 d . . .
C6 C 0.4992(3) 0.6264(7) 0.5766(5) 0.0277(17) Uani 1 1 d . . .
C8 C 0.8118(3) 0.8434(7) 0.8084(5) 0.0319(18) Uani 1 1 d . . .
H8 H 0.7899 0.8085 0.8396 0.038 Uiso 1 1 calc R . .
C10 C 0.6362(3) 0.6701(6) 0.8039(4) 0.0191(15) Uani 1 1 d . . .
C11 C 0.6821(3) 0.7168(6) 0.7985(4) 0.0228(16) Uani 1 1 d . . .
H11 H 0.6799 0.7621 0.7504 0.027 Uiso 1 1 calc R . .
C12 C 0.7231(3) 0.6307(6) 0.9210(4) 0.0218(15) Uani 1 1 d . . .
C13 C 0.7557(3) 0.5137(8) 1.0505(5) 0.039(2) Uani 1 1 d . . .
H13A H 0.7163 0.5098 1.0416 0.046 Uiso 1 1 calc R . .
H13B H 0.7764 0.5381 1.1100 0.046 Uiso 1 1 calc R . .
C14 C 0.7751(5) 0.3967(8) 1.0352(6) 0.055(3) Uani 1 1 d . . .
H14A H 0.7528 0.3703 0.9768 0.065 Uiso 1 1 calc R . .
H14B H 0.7705 0.3397 1.0759 0.065 Uiso 1 1 calc R . .
C15 C 0.8349(5) 0.4027(9) 1.0462(6) 0.059(3) Uani 1 1 d . . .
H15A H 0.8468 0.3260 1.0328 0.070 Uiso 1 1 calc R . .
H15B H 0.8575 0.4216 1.1062 0.070 Uiso 1 1 calc R . .
C16 C 0.8438(4) 0.4944(10) 0.9883(6) 0.053(3) Uani 1 1 d . . .
H16A H 0.8835 0.5015 0.9999 0.063 Uiso 1 1 calc R . .
H16B H 0.8249 0.4705 0.9281 0.063 Uiso 1 1 calc R . .
C17 C 0.8217(3) 0.6102(8) 1.0025(5) 0.036(2) Uani 1 1 d . . .
H17A H 0.8434 0.6386 1.0607 0.043 Uiso 1 1 calc R . .
H17B H 0.8250 0.6678 0.9612 0.043 Uiso 1 1 calc R . .
C20 C 0.5000 0.8443(11) 0.2500 0.095(7) Uani 1 2 d SD A .
H20A H 0.5246 0.8727 0.3058 0.143 Uiso 0.50 1 calc PR . .
H20B H 0.4627 0.8727 0.2383 0.143 Uiso 0.50 1 calc PR . .
H20C H 0.5127 0.8727 0.2059 0.143 Uiso 0.50 1 calc PR . .
C21 C 0.5451(10) 0.687(2) 0.2225(19) 0.078(8) Uani 0.50 1 d PD A 3
H21A H 0.5616 0.7594 0.2124 0.117 Uiso 0.50 1 calc P B 3
H21B H 0.5312 0.6416 0.1697 0.117 Uiso 0.50 1 calc P C 3
H21C H 0.5730 0.6417 0.2669 0.117 Uiso 0.50 1 calc P D 3
C22 C 0.5508(8) 0.6744(19) 0.3209(13) 0.067(6) Uani 0.50 1 d PD A 2
H22A H 0.5517 0.5891 0.3220 0.101 Uiso 0.50 1 calc P E 2
H22B H 0.5508 0.7037 0.3752 0.101 Uiso 0.50 1 calc P F 2
H22C H 0.5832 0.7039 0.3117 0.101 Uiso 0.50 1 calc P G 2
C23 C 0.5035(10) 0.6516(17) 0.3279(11) 0.050(5) Uani 0.50 1 d PD A 1
H23A H 0.5064 0.7077 0.3730 0.075 Uiso 0.50 1 calc P H 1
H23B H 0.5360 0.6013 0.3465 0.075 Uiso 0.50 1 calc P I 1
H23C H 0.4705 0.6040 0.3159 0.075 Uiso 0.50 1 calc P J 1

loop_
_atom_site_aniso_label
_atom_site_aniso_U_11
_atom_site_aniso_U_22
_atom_site_aniso_U_33
_atom_site_aniso_U_23
_atom_site_aniso_U_13
_atom_site_aniso_U_12
W1 0.02752(18) 0.02385(18) 0.01591(16) 0.00160(13) 0.01117(12) 0.00309(13)
Cl1 0.0597(16) 0.0605(18) 0.0469(14) 0.0252(13) 0.0186(12) -0.0019(12)
Cl2 0.098(3) 0.085(2) 0.127(3) -0.073(2) 0.069(3) -0.0260(19)
Cl3 0.0384(13) 0.0614(17) 0.0506(14) -0.0113(12) 0.0147(11) -0.0031(11)
S1 0.0258(10) 0.0313(11) 0.0186(9) 0.0058(8) 0.0116(8) -0.0008(8)
O1 0.021(3) 0.032(3) 0.023(3) 0.007(2) 0.012(2) 0.000(2)
O4 0.056(4) 0.046(4) 0.055(4) 0.011(3) 0.040(4) 0.014(3)
O3 0.051(4) 0.041(4) 0.050(4) -0.008(3) 0.021(3) -0.008(3)
O2 0.079(5) 0.041(4) 0.022(3) 0.009(3) 0.022(3) 0.011(3)
O5 0.034(3) 0.033(3) 0.035(3) 0.007(3) 0.018(3) 0.010(2)
O6 0.051(4) 0.046(4) 0.044(4) -0.018(3) 0.028(3) -0.007(3)
N1 0.031(3) 0.030(4) 0.018(3) 0.002(3) 0.012(3) -0.001(3)
N2 0.031(4) 0.028(4) 0.022(3) 0.003(3) 0.010(3) -0.001(3)
N3 0.050(6) 0.034(6) 0.031(5) 0.000 0.026(5) 0.000
C1 0.029(4) 0.024(4) 0.018(3) 0.001(3) 0.014(3) 0.002(3)
C4 0.045(5) 0.027(5) 0.028(4) 0.005(3) 0.023(4) 0.005(4)
C3 0.033(5) 0.038(5) 0.028(4) 0.004(4) 0.015(4) -0.007(4)
C2 0.047(5) 0.030(5) 0.019(4) 0.005(3) 0.015(4) 0.008(4)
C5 0.027(4) 0.030(5) 0.023(4) 0.005(3) 0.009(3) 0.001(3)
C6 0.037(5) 0.034(5) 0.018(4) -0.006(3) 0.017(3) -0.007(4)
C8 0.036(5) 0.032(5) 0.033(4) -0.001(4) 0.020(4) 0.000(4)
C10 0.023(4) 0.020(4) 0.017(3) 0.003(3) 0.010(3) -0.001(3)
C11 0.028(4) 0.024(4) 0.018(3) 0.002(3) 0.011(3) 0.004(3)
C12 0.022(4) 0.024(4) 0.019(4) -0.006(3) 0.008(3) -0.006(3)
C13 0.037(5) 0.049(6) 0.026(4) 0.014(4) 0.009(4) -0.001(4)
C14 0.082(8) 0.034(6) 0.032(5) 0.004(4) 0.002(5) -0.008(5)
C15 0.085(8) 0.042(6) 0.035(5) -0.001(5) 0.006(5) 0.032(6)
C16 0.050(6) 0.073(8) 0.031(5) -0.019(5) 0.011(5) 0.014(5)
C17 0.031(5) 0.046(6) 0.027(4) 0.003(4) 0.005(4) 0.002(4)
C20 0.21(2) 0.024(9) 0.066(11) 0.000 0.063(14) 0.000
C21 0.080(18) 0.084(18) 0.11(2) 0.013(17) 0.080(18) 0.037(15)
C22 0.094(18) 0.038(14) 0.082(17) -0.007(12) 0.046(15) -0.008(12)
C23 0.071(15) 0.043(12) 0.050(12) 0.008(10) 0.040(12) -0.019(10)

loop_
_atom_type_symbol
_atom_type_description
_atom_type_scat_dispersion_real
_atom_type_scat_dispersion_imag
_atom_type_scat_source
C C 0.0033 0.0016 'International Tables Vol C Tables 4.2.6.8 and 6.1.1.4'
H H 0.0000 0.0000 'International Tables Vol C Tables 4.2.6.8 and 6.1.1.4'
N N 0.0061 0.0033 'International Tables Vol C Tables 4.2.6.8 and 6.1.1.4'
O O 0.0106 0.0060 'International Tables Vol C Tables 4.2.6.8 and 6.1.1.4'
S S 0.1246 0.1234 'International Tables Vol C Tables 4.2.6.8 and 6.1.1.4'
W W -0.8490 6.8722 'International Tables Vol C Tables 4.2.6.8 and 6.1.1.4'
Cl Cl 0.1484 0.1585 'International Tables Vol C Tables 4.2.6.8 and 6.1.1.4'

loop_
_geom_angle_atom_site_label_1
_geom_angle_atom_site_label_2
_geom_angle_atom_site_label_3
_geom_angle
_geom_angle_site_symmetry_1
_geom_angle_site_symmetry_3
C4 W1 C2 87.7(3) . .
C4 W1 C3 92.5(3) . .
C2 W1 C3 92.4(3) . .
C4 W1 C6 91.8(3) . .
C2 W1 C6 92.5(3) . .
C3 W1 C6 173.6(3) . .
C4 W1 C5 174.8(3) . .
C2 W1 C5 87.3(3) . .
C3 W1 C5 86.4(3) . .
C6 W1 C5 89.7(3) . .
C4 W1 C1 91.3(3) . .
C2 W1 C1 178.9(3) . .
C3 W1 C1 87.9(3) . .
C6 W1 C1 87.3(3) . .
C5 W1 C1 93.7(3) . .
C12 S1 C10 88.9(3) . .
C1 O1 H1 109.5 . .
C12 N1 C11 108.1(6) . .
C12 N2 C13 121.7(7) . .
C12 N2 C17 122.1(6) . .
C13 N2 C17 113.0(6) . .
C21 N3 C21 155(2) . 2_655
C21 N3 C23 52.9(13) . 2_655
C21 N3 C23 113.0(13) 2_655 2_655
C21 N3 C23 113.0(13) . .
C21 N3 C23 52.9(13) 2_655 .
C23 N3 C23 121.2(17) 2_655 .
C21 N3 C20 102.5(12) . .
C21 N3 C20 102.5(12) 2_655 .
C23 N3 C20 119.4(9) 2_655 .
C23 N3 C20 119.4(9) . .
C21 N3 C22 105.3(15) . 2_655
C21 N3 C22 66.5(14) 2_655 2_655
C23 N3 C22 52.6(12) 2_655 2_655
C23 N3 C22 107.7(12) . 2_655
C20 N3 C22 108.0(9) . 2_655
C21 N3 C22 66.5(14) . .
C21 N3 C22 105.3(15) 2_655 .
C23 N3 C22 107.7(12) 2_655 .
C23 N3 C22 52.6(12) . .
C20 N3 C22 108.0(9) . .
C22 N3 C22 143.9(19) 2_655 .
O1 C1 C10 110.4(6) . .
O1 C1 W1 125.2(5) . .
C10 C1 W1 124.4(5) . .
O4 C4 W1 176.6(7) . .
O3 C3 W1 177.4(7) . .
O2 C2 W1 179.0(9) . .
O5 C5 W1 176.5(7) . .
O6 C6 W1 177.8(7) . .
Cl2 C8 Cl3 111.9(5) . .
Cl2 C8 Cl1 111.2(5) . .
Cl3 C8 Cl1 111.4(5) . .
Cl2 C8 H8 107.4 . .
Cl3 C8 H8 107.4 . .
Cl1 C8 H8 107.4 . .
C11 C10 C1 132.5(6) . .
C11 C10 S1 107.9(5) . .
C1 C10 S1 119.5(5) . .
C10 C11 N1 119.3(7) . .
C10 C11 H11 120.3 . .
N1 C11 H11 120.3 . .
N2 C12 N1 122.0(7) . .
N2 C12 S1 122.2(6) . .
N1 C12 S1 115.7(5) . .
N2 C13 C14 109.4(7) . .
N2 C13 H13A 109.8 . .
C14 C13 H13A 109.8 . .
N2 C13 H13B 109.8 . .
C14 C13 H13B 109.8 . .
H13A C13 H13B 108.2 . .
C13 C14 C15 110.1(8) . .
C13 C14 H14A 109.6 . .
C15 C14 H14A 109.6 . .
C13 C14 H14B 109.6 . .
C15 C14 H14B 109.6 . .
H14A C14 H14B 108.2 . .
C14 C15 C16 110.9(8) . .
C14 C15 H15A 109.5 . .
C16 C15 H15A 109.5 . .
C14 C15 H15B 109.5 . .
C16 C15 H15B 109.5 . .
H15A C15 H15B 108.1 . .
C17 C16 C15 110.4(8) . .
C17 C16 H16A 109.6 . .
C15 C16 H16A 109.6 . .
C17 C16 H16B 109.6 . .
C15 C16 H16B 109.6 . .
H16A C16 H16B 108.1 . .
N2 C17 C16 109.8(8) . .
N2 C17 H17A 109.7 . .
C16 C17 H17A 109.7 . .
N2 C17 H17B 109.7 . .
C16 C17 H17B 109.7 . .
H17A C17 H17B 108.2 . .
N3 C20 H20A 109.5 . .
N3 C20 H20B 109.5 . .
H20A C20 H20B 109.5 . .
N3 C20 H20C 109.5 . .
H20A C20 H20C 109.5 . .
H20B C20 H20C 109.5 . .
N3 C21 H21A 109.5 . .
N3 C21 H21B 109.5 . .
H21A C21 H21B 109.5 . .
N3 C21 H21C 109.5 . .
H21A C21 H21C 109.5 . .
H21B C21 H21C 109.5 . .
N3 C22 H22A 109.5 . .
N3 C22 H22B 109.5 . .
H22A C22 H22B 109.5 . .
N3 C22 H22C 109.5 . .
H22A C22 H22C 109.5 . .
H22B C22 H22C 109.5 . .
N3 C23 H23A 109.5 . .
N3 C23 H23B 109.5 . .
H23A C23 H23B 109.5 . .
N3 C23 H23C 109.5 . .
H23A C23 H23C 109.5 . .
H23B C23 H23C 109.5 . .

loop_
_geom_bond_atom_site_label_1
_geom_bond_atom_site_label_2
_geom_bond_distance
_geom_bond_site_symmetry_2
W1 C4 2.012(8) .
W1 C2 2.012(7) .
W1 C3 2.022(9) .
W1 C6 2.028(8) .
W1 C5 2.033(8) .
W1 C1 2.246(7) .
Cl1 C8 1.746(8) .
Cl2 C8 1.734(8) .
Cl3 C8 1.737(8) .
S1 C12 1.733(7) .
S1 C10 1.756(7) .
O1 C1 1.284(8) .
O1 H1 0.8400 .
O4 C4 1.157(9) .
O3 C3 1.149(10) .
O2 C2 1.144(9) .
O5 C5 1.141(9) .
O6 C6 1.143(9) .
N1 C12 1.335(9) .
N1 C11 1.362(9) .
N2 C12 1.332(9) .
N2 C13 1.459(10) .
N2 C17 1.466(10) .
N3 C21 1.462(13) .
N3 C21 1.462(13) 2_655
N3 C23 1.476(13) 2_655
N3 C23 1.476(13) .
N3 C20 1.490(13) .
N3 C22 1.496(15) 2_655
N3 C22 1.496(15) .
C1 C10 1.437(9) .
C8 H8 1.0000 .
C10 C11 1.353(10) .
C11 H11 0.9500 .
C13 C14 1.494(13) .
C13 H13A 0.9900 .
C13 H13B 0.9900 .
C14 C15 1.513(14) .
C14 H14A 0.9900 .
C14 H14B 0.9900 .
C15 C16 1.515(14) .
C15 H15A 0.9900 .
C15 H15B 0.9900 .
C16 C17 1.507(13) .
C16 H16A 0.9900 .
C16 H16B 0.9900 .
C17 H17A 0.9900 .
C17 H17B 0.9900 .
C20 H20A 0.9801 .
C20 H20B 0.9801 .
C20 H20C 0.9801 .
C21 H21A 0.9800 .
C21 H21B 0.9800 .
C21 H21C 0.9800 .
C22 H22A 0.9800 .
C22 H22B 0.9800 .
C22 H22C 0.9800 .
C23 H23A 0.9800 .
C23 H23B 0.9800 .
C23 H23C 0.9800 .

loop_
_geom_hbond_atom_site_label_D
_geom_hbond_atom_site_label_H
_geom_hbond_atom_site_label_A
_geom_hbond_distance_DH
_geom_hbond_distance_HA
_geom_hbond_distance_DA
_geom_hbond_angle_DHA
_geom_hbond_site_symmetry_A
O1 H1 O1 0.84 1.61 2.418(9) 160.7 2_656
C8 H8 N1 1.00 2.14 3.091(10) 158.5 .

loop_
_geom_torsion_atom_site_label_1
_geom_torsion_atom_site_label_2
_geom_torsion_atom_site_label_3
_geom_torsion_atom_site_label_4
_geom_torsion
C4 W1 C1 O1 -135.5(7)
C3 W1 C1 O1 132.1(7)
C6 W1 C1 O1 -43.7(6)
C5 W1 C1 O1 45.8(6)
C4 W1 C1 C10 42.7(6)
C3 W1 C1 C10 -49.7(6)
C6 W1 C1 C10 134.5(6)
C5 W1 C1 C10 -136.0(6)
O1 C1 C10 C11 -176.9(8)
W1 C1 C10 C11 4.7(12)
O1 C1 C10 S1 0.8(9)
W1 C1 C10 S1 -177.6(4)
C12 S1 C10 C11 -0.2(6)
C12 S1 C10 C1 -178.4(6)
C1 C10 C11 N1 177.4(7)
S1 C10 C11 N1 -0.5(9)
C12 N1 C11 C10 1.0(9)
C13 N2 C12 N1 -172.7(7)
C17 N2 C12 N1 -14.3(11)
C13 N2 C12 S1 9.0(10)
C17 N2 C12 S1 167.4(6)
C11 N1 C12 N2 -179.6(7)
C11 N1 C12 S1 -1.1(8)
C10 S1 C12 N2 179.2(7)
C10 S1 C12 N1 0.8(6)
C12 N2 C13 C14 99.7(9)
C17 N2 C13 C14 -60.5(9)
N2 C13 C14 C15 57.8(9)
C13 C14 C15 C16 -56.0(10)
C14 C15 C16 C17 54.5(11)
C12 N2 C17 C16 -101.1(9)
C13 N2 C17 C16 59.0(9)
C15 C16 C17 N2 -54.8(10)
